data_4002348
loop_
_publ_author_name
'Kennedy, B.J.'
'Hunter, B.A.'

_publ_section_title
;
 Cation disorder in Pb-doped Sr Bi2 Nb2 O9
;
_journal_name_full 'Chemistry of Materials (1,1989-)'
_journal_page_first 4612
_journal_page_last 4617
_journal_volume 13
_journal_year 2001
_chemical_formula_sum 'Bi1.99 Nb2 O9 Pb0.25 Sr0.76'
_chemical_name_systematic 'Pb0.25 Sr0.76 Bi1.99 Nb2 O9'
_space_group_IT_number 36
_symmetry_space_group_name_Hall 'A -2 2a'
_symmetry_space_group_name_H-M 'A 21 a m'
_cell_angle_alpha 90
_cell_angle_beta 90
_cell_angle_gamma 90
_cell_formula_units_Z 4
_cell_length_a 5.5222
_cell_length_b 5.5191
_cell_length_c 25.24681
_cell_volume 769.462
_citation_journal_id_ASTM CMATEX
_cod_data_source_file Kennedy_CMATEX_2001_1464.cif
_cod_data_source_block Bi1.99Nb2O9Pb0.25Sr0.76
_cod_original_cell_volume 769.4616
_cod_original_sg_symbol_Hall 'C 2c -2 (z,y,-x)'
_cod_database_code 4002348

loop_
_symmetry_equiv_pos_as_xyz
x,y,z
x+1/2,-y,-z
x,y,-z
x+1/2,-y,z
x,y+1/2,z+1/2
x+1/2,-y+1/2,-z+1/2
x,y+1/2,-z+1/2
x+1/2,-y+1/2,z+1/2

loop_
_atom_site_label
_atom_site_type_symbol
_atom_site_fract_x
_atom_site_fract_y
_atom_site_fract_z
_atom_site_occupancy
_atom_site_U_iso_or_equiv
Pb2 Pb+2 0.5007 0.7357 0.2013 0.1 0.0
O2 O-2 0.463 0.792 0.3411 1 0.0
O3 O-2 0.733 -0.02 0.25 1 0.0
Nb1 Nb+5 0.4686 0.7511 0.4136 1 0.0
O5 O-2 0.737 0.976 0.5701 1 0.0
Bi2 Bi+3 0.5007 0.7357 0.2013 0.83 0.0
Sr1 Sr+2 0 0.2368 0 0.62 0.0
Pb1 Pb+2 0 0.2368 0 0.05 0.0
Sr2 Sr+2 0.5007 0.7357 0.2013 0.07 0.0
O1 O-2 0.459 0.2 0 1 0.0
O4 O-2 0.676 0.962 0.0833 1 0.0
Bi1 Bi+3 0 0.2368 0 0.33 0.0
